data_2001569
loop_
_publ_author_name
'De Munno, G.'
'Nicol\`o, F.'
'Julve, M.'

_publ_section_title
;
 Structure of
 bis(2,2'-bipyrimidine-<i>N</i>,<i>N</i>')dichlorocobalt(II),
 [Co(bpm)~2~Cl~2~]
;
_journal_issue 6
_journal_name_full 'Acta Crystallographica Section C'
_journal_page_first 1049
_journal_page_last 1052
_journal_paper_doi 10.1107/S0108270192013192
_journal_volume 49
_journal_year 1993
_chemical_formula_moiety 'C16 H12 Cl2 Co1 N8'
_chemical_formula_sum 'C16 H12 Cl2 Co N8'
_chemical_formula_weight 446.2
_space_group_IT_number 2
_space_group_name_Hall '-P 1'
_space_group_name_H-M_alt 'P -1'
_symmetry_cell_setting triclinic
_symmetry_space_group_name_Hall '-P 1'
_symmetry_space_group_name_H-M 'P -1'
_cell_angle_alpha 74.100(10)
_cell_angle_beta 74.360(10)
_cell_angle_gamma 83.430(10)
_cell_formula_units_Z 2
_cell_length_a 8.848(2)
_cell_length_b 9.3750(10)
_cell_length_c 11.906(2)
_cell_volume 913.8(3)
_diffrn_radiation_type Mo
_diffrn_radiation_wavelength 0.71069
_exptl_absorpt_coefficient_mu 1.25
_exptl_crystal_density_diffrn 1.622
_exptl_crystal_F_000 450
_cod_data_source_file na1021.cif
_cod_data_source_block na1021_structure_1_of_1
_cod_original_formula_sum 'C16 H12 Cl2 Co1 N8'
_cod_database_code 2001569

loop_
_space_group_symop_id
_space_group_symop_operation_xyz
1 x,y,z
2 -x,-y,-z

loop_
_atom_site_label
_atom_site_fract_x
_atom_site_fract_y
_atom_site_fract_z
_atom_site_U_iso_or_equiv
Co(1) .15580(10) .21750(10) .24630(10) .0260(10)
Cl(1) -.08760(10) .09900(10) .32740(10) .0420(10)
Cl(2) .06710(10) .46850(10) .17110(10) .0350(10)
N(1) .3891(3) .2988(3) .2052(2) .0310(10)
C(1) .5030(3) .3058(3) .1042(3) .0380(10)
C(2) .6495(4) .3525(4) .0928(3) .0470(10)
C(3) .6744(4) .3895(4) .1896(4) .052(2)
N(3) .5615(3) .3867(3) .2914(3) .0480(10)
C(4) .4243(3) .3435(3) .2926(3) .0320(10)
C(5) .2917(3) .3402(3) .4022(3) .0310(10)
N(4) .3090(3) .4079(3) .4825(3) .0440(10)
C(6) .1845(4) .4057(4) .5766(3) .0470(10)
C(7) .0504(4) .3356(4) .5924(3) .0440(10)
C(8) .0450(4) .2675(3) .5046(3) .0380(10)
N(2) .1653(3) .2719(3) .4077(2) .0310(10)
N(5) .1891(3) .1514(3) .0827(2) .0310(10)
C(9) .1274(4) .2239(4) -.0096(3) .0390(10)
C(10) .1383(4) .1616(4) -.1045(3) .0520(10)
C(11) .2169(5) .0274(5) -.1013(3) .057(2)
N(7) .2815(4) -.0461(3) -.0106(3) .0500(10)
C(12) .2619(3) .0192(3) .0782(3) .0340(10)
C(13) .3208(3) -.0612(3) .1856(3) .0320(10)
N(8) .4023(3) -.1889(3) .1846(3) .0490(10)
C(14) .4437(4) -.2579(4) .2873(4) .054(2)
C(15) .4044(4) -.2034(4) .3872(3) .0490(10)
C(16) .3236(3) -.0686(3) .3777(3) .0390(10)
N(6) .2822(3) .0040(3) .2767(2) .0300(10)
H(1) .482 .278 .038 .040(9)
H(2) .731 .359 .020 .054(10)
H(3) .777 .419 .185 .067(12)
H(6) .190 .456 .636 .066(12)
H(7) -.036 .334 .662 .064(11)
H(8) -.047 .216 .513 .053(10)
H(9) .075 .320 -.010 .038(8)
H(10) .092 .211 -.170 .068(12)
H(11) .227 -.017 -.167 .074(13)
H(14) .504 -.350 .291 .064(11)
H(15) .432 -.257 .461 .065(12)
H(16) .296 -.026 .445 .033(8)

loop_
_geom_angle_atom_site_label_1
_geom_angle_atom_site_label_2
_geom_angle_atom_site_label_3
_geom_angle
Cl(1) Co(1) Cl(2) 100.70(10)
Cl(2) Co(1) N(1) 87.80(10)
Cl(2) Co(1) N(2) 89.10(10)
Cl(1) Co(1) N(5) 90.80(10)
N(1) Co(1) N(5) 95.90(10)
Cl(1) Co(1) N(6) 90.50(10)
N(1) Co(1) N(6) 82.30(10)
N(5) Co(1) N(6) 75.40(10)
Co(1) N(1) C(4) 116.1(2)
N(1) C(1) C(2) 121.3(3)
C(2) C(3) N(3) 122.9(3)
N(1) C(4) N(3) 126.8(3)
N(3) C(4) C(5) 118.4(3)
C(4) C(5) N(2) 115.7(3)
C(5) N(4) C(6) 115.2(3)
C(6) C(7) C(8) 117.1(3)
Co(1) N(2) C(5) 116.6(2)
C(5) N(2) C(8) 116.9(3)
Co(1) N(5) C(12) 117.1(2)
N(5) C(9) C(10) 120.4(3)
C(10) C(11) N(7) 123.1(4)
N(5) C(12) N(7) 125.9(3)
N(7) C(12) C(13) 118.4(3)
C(12) C(13) N(6) 115.0(2)
C(13) N(8) C(14) 115.2(3)
C(14) C(15) C(16) 116.8(3)
Co(1) N(6) C(13) 116.6(2)
C(13) N(6) C(16) 117.1(3)
Cl(1) Co(1) N(1) 168.50(10)
Cl(1) Co(1) N(2) 96.50(10)
N(1) Co(1) N(2) 75.80(10)
Cl(2) Co(1) N(5) 96.40(10)
N(2) Co(1) N(5) 169.90(10)
Cl(2) Co(1) N(6) 166.40(10)
N(2) Co(1) N(6) 97.40(10)
Co(1) N(1) C(1) 127.4(2)
C(1) N(1) C(4) 116.4(3)
C(1) C(2) C(3) 117.3(3)
C(3) N(3) C(4) 115.3(4)
N(1) C(4) C(5) 114.8(3)
C(4) C(5) N(4) 117.9(3)
N(4) C(5) N(2) 126.4(2)
N(4) C(6) C(7) 123.1(4)
C(7) C(8) N(2) 121.2(3)
Co(1) N(2) C(8) 125.4(2)
Co(1) N(5) C(9) 125.0(2)
C(9) N(5) C(12) 117.5(3)
C(9) C(10) C(11) 117.5(3)
C(11) N(7) C(12) 115.6(3)
N(5) C(12) C(13) 115.7(3)
C(12) C(13) N(8) 119.0(3)
N(8) C(13) N(6) 126.0(3)
N(8) C(14) C(15) 123.3(3)
C(15) C(16) N(6) 121.5(3)
Co(1) N(6) C(16) 126.3(2)

loop_
_geom_bond_atom_site_label_1
_geom_bond_atom_site_label_2
_geom_bond_distance
Co(1) Cl(1) 2.3760(10)
Co(1) N(1) 2.166(2)
Co(1) N(5) 2.139(3)
N(1) C(1) 1.336(3)
C(1) C(2) 1.377(5)
C(3) N(3) 1.343(4)
C(4) C(5) 1.498(4)
C(5) N(2) 1.329(4)
C(6) C(7) 1.366(6)
C(8) N(2) 1.337(3)
N(5) C(12) 1.338(4)
C(10) C(11) 1.362(6)
N(7) C(12) 1.324(5)
C(13) N(8) 1.326(4)
N(8) C(14) 1.342(5)
C(15) C(16) 1.370(5)
Co(1) Cl(2) 2.3990(10)
Co(1) N(2) 2.143(3)
Co(1) N(6) 2.167(2)
N(1) C(4) 1.341(5)
C(2) C(3) 1.366(6)
N(3) C(4) 1.318(4)
C(5) N(4) 1.331(5)
N(4) C(6) 1.340(4)
C(7) C(8) 1.379(5)
N(5) C(9) 1.341(4)
C(9) C(10) 1.384(6)
C(11) N(7) 1.342(5)
C(12) C(13) 1.489(4)
C(13) N(6) 1.335(4)
C(14) C(15) 1.366(6)
C(16) N(6) 1.332(4)
